data_4101389
loop_
_publ_author_name
'Lucas, Robie L'
'Zart, Matthew K'
'Mukherjee, Jhumpa'
'Murkerjee, Jhumpa'
'Sorrell, Thomas N'
'Powell, Douglas R'
'Borovik, A S'

_publ_section_title
;
 A modular approach toward regulating the secondary coordination sphere
 of metal ions: differential dioxygen activation assisted by
 intramolecular hydrogen bonds.
;
_journal_issue 48
_journal_name_full 'Journal of the American Chemical Society'
_journal_page_first 15476
_journal_page_last 15489
_journal_paper_doi 10.1021/ja063935+
_journal_volume 128
_journal_year 2006
_chemical_formula_moiety '(K) 1+, (C15 H27 Co N4 O3) 1-, (C3 H7 N O)'
_chemical_formula_sum 'C18 H34 Co K N5 O4'
_chemical_formula_weight 482.53
_chemical_name_systematic
; 
 ? 
;
_space_group_IT_number 2
_symmetry_cell_setting triclinic
_symmetry_space_group_name_Hall '-P 1'
_symmetry_space_group_name_H-M 'P -1'
_atom_sites_solution_hydrogens geom
_atom_sites_solution_primary direct
_atom_sites_solution_secondary difmap
_audit_creation_method SHELXL-97
_cell_angle_alpha 69.514(12)
_cell_angle_beta 84.273(12)
_cell_angle_gamma 84.687(10)
_cell_formula_units_Z 2
_cell_length_a 8.568(5)
_cell_length_b 10.355(6)
_cell_length_c 14.392(8)
_cell_measurement_reflns_used 2265
_cell_measurement_temperature 153(2)
_cell_measurement_theta_max 26.00
_cell_measurement_theta_min 2.73
_cell_volume 1187.9(12)
_computing_cell_refinement 'Bruker SMART'
_computing_data_collection 'Bruker SMART'
_computing_data_reduction 'Bruker SAINT'
_computing_molecular_graphics 'SHELXTL (Sheldrick, 2000)'
_computing_publication_material 'SHELXTL (Sheldrick, 2000)'
_computing_structure_refinement 'SHELXTL (Sheldrick, 2000)'
_computing_structure_solution 'SHELXTL (Sheldrick, 2000)'
_diffrn_ambient_temperature 153(2)
_diffrn_measured_fraction_theta_full 0.986
_diffrn_measured_fraction_theta_max 0.986
_diffrn_measurement_device_type 'Bruker APEX'
_diffrn_measurement_method '\w scans'
_diffrn_radiation_monochromator graphite
_diffrn_radiation_source 'fine-focus sealed tube'
_diffrn_radiation_type MoK\a
_diffrn_radiation_wavelength 0.71073
_diffrn_reflns_av_R_equivalents 0.1042
_diffrn_reflns_av_sigmaI/netI 0.1251
_diffrn_reflns_limit_h_max 10
_diffrn_reflns_limit_h_min -10
_diffrn_reflns_limit_k_max 12
_diffrn_reflns_limit_k_min -12
_diffrn_reflns_limit_l_max 16
_diffrn_reflns_limit_l_min -17
_diffrn_reflns_number 8470
_diffrn_reflns_theta_full 26.00
_diffrn_reflns_theta_max 26.00
_diffrn_reflns_theta_min 2.10
_diffrn_standards_number 0
_exptl_absorpt_coefficient_mu 0.929
_exptl_absorpt_correction_T_max 0.787
_exptl_absorpt_correction_T_min 0.365
_exptl_absorpt_correction_type multi-scan
_exptl_absorpt_process_details 'SADABS (Sheldrick, 2002)'
_exptl_crystal_colour blue
_exptl_crystal_density_diffrn 1.349
_exptl_crystal_density_method 'not measured'
_exptl_crystal_description plate
_exptl_crystal_F_000 510
_exptl_crystal_size_max 0.40
_exptl_crystal_size_mid 0.32
_exptl_crystal_size_min 0.10
_refine_diff_density_max 3.509
_refine_diff_density_min -2.255
_refine_diff_density_rms 0.265
_refine_ls_extinction_method none
_refine_ls_goodness_of_fit_ref 1.009
_refine_ls_hydrogen_treatment mixed
_refine_ls_matrix_type full
_refine_ls_number_parameters 262
_refine_ls_number_reflns 4612
_refine_ls_number_restraints 0
_refine_ls_restrained_S_all 1.009
_refine_ls_R_factor_all 0.1549
_refine_ls_R_factor_gt 0.1214
_refine_ls_shift/su_max 0.000
_refine_ls_shift/su_mean 0.000
_refine_ls_structure_factor_coef Fsqd
_refine_ls_weighting_details 'calc w=1/[\s^2^(Fo^2^)+(0.1800P)^2^+9.0000P] where P=(Fo^2^+2Fc^2^)/3'
_refine_ls_weighting_scheme calc
_refine_ls_wR_factor_gt 0.3004
_refine_ls_wR_factor_ref 0.3221
_reflns_number_gt 3042
_reflns_number_total 4612
_reflns_threshold_expression I>2\s(I)
_cod_data_source_file ja063935+si20060605_023522.cif
_cod_data_source_block 04175
_cod_depositor_comments
;
The following automatic conversions were performed:
'_symmetry_cell_setting' value 'Triclinic' changed to 'triclinic'
according to '/home/saulius/struct/CIF-dictionaries/cif_core.dic'
dictionary named 'cif_core.dic' version 2.4.1 from 2010-06-29.

Automatic conversion script
Id: cif_fix_enum 1527 2010-12-29 10:47:43Z saulius 
;
_cod_database_code 4101389

loop_
_symmetry_equiv_pos_as_xyz
'x, y, z'
'-x, -y, -z'

loop_
_atom_site_label
_atom_site_type_symbol
_atom_site_fract_x
_atom_site_fract_y
_atom_site_fract_z
_atom_site_U_iso_or_equiv
_atom_site_adp_type
_atom_site_occupancy
_atom_site_symmetry_multiplicity
_atom_site_calc_flag
_atom_site_refinement_flags
K1 K 0.1555(2) 0.36435(17) 0.45599(15) 0.0282(5) Uani 1 1 d .
Co1 Co 0.34155(13) 0.94123(11) 0.24933(9) 0.0239(4) Uani 1 1 d .
O1 O 0.0489(7) 0.6329(6) 0.3778(5) 0.0285(14) Uani 1 1 d .
O2 O 0.6882(7) 0.8559(6) 0.4367(5) 0.0346(16) Uani 1 1 d .
O3 O 0.1014(8) 1.2478(6) 0.3244(5) 0.0387(17) Uani 1 1 d .
N1 N 0.2741(8) 0.8989(7) 0.3973(6) 0.0248(16) Uani 1 1 d .
N2 N 0.2035(8) 0.7921(6) 0.2592(6) 0.0234(16) Uani 1 1 d .
N3 N 0.5582(8) 0.8987(7) 0.2951(6) 0.0275(17) Uani 1 1 d .
N4 N 0.2451(8) 1.1280(7) 0.2316(6) 0.0293(17) Uani 1 1 d .
C1 C 0.2202(10) 0.7574(8) 0.4323(7) 0.030(2) Uani 1 1 d .
H1A H 0.1411 0.7464 0.4892 0.036 Uiso 1 1 calc R
H1B H 0.3103 0.6907 0.4561 0.036 Uiso 1 1 calc R
C2 C 0.1476(9) 0.7242(8) 0.3503(7) 0.0241(19) Uani 1 1 d .
C3 C 0.1491(10) 0.7571(8) 0.1778(7) 0.0273(19) Uani 1 1 d .
H3 H 0.0329 0.7485 0.1890 0.033 Uiso 1 1 calc R
C4 C 0.1840(12) 0.8727(9) 0.0799(8) 0.036(2) Uani 1 1 d .
H4A H 0.1297 0.9591 0.0823 0.054 Uiso 1 1 d R
H4B H 0.1473 0.8500 0.0254 0.054 Uiso 1 1 d R
H4C H 0.2975 0.8834 0.0688 0.054 Uiso 1 1 d R
C5 C 0.2273(14) 0.6216(10) 0.1729(8) 0.043(3) Uani 1 1 d .
H5A H 0.1998 0.5464 0.2347 0.064 Uiso 1 1 d R
H5B H 0.3416 0.6278 0.1642 0.064 Uiso 1 1 d R
H5C H 0.1910 0.6033 0.1165 0.064 Uiso 1 1 d R
C6 C 0.4138(10) 0.9111(9) 0.4445(7) 0.0277(19) Uani 1 1 d .
H6A H 0.4106 0.8449 0.5135 0.033 Uiso 1 1 calc R
H6B H 0.4116 1.0054 0.4474 0.033 Uiso 1 1 calc R
C7 C 0.5644(9) 0.8835(8) 0.3894(7) 0.0261(19) Uani 1 1 d .
C8 C 0.7081(10) 0.8838(9) 0.2390(7) 0.031(2) Uani 1 1 d .
H8 H 0.7721 0.8029 0.2815 0.037 Uiso 1 1 calc R
C9 C 0.6714(11) 0.8542(10) 0.1467(8) 0.036(2) Uani 1 1 d .
H9A H 0.6180 0.7679 0.1672 0.055 Uiso 1 1 d R
H9B H 0.7696 0.8457 0.1074 0.055 Uiso 1 1 d R
H9C H 0.6033 0.9303 0.1063 0.055 Uiso 1 1 d R
C10 C 0.8005(11) 1.0125(10) 0.2124(9) 0.041(2) Uani 1 1 d .
H10A H 0.8108 1.0338 0.2726 0.061 Uiso 1 1 d R
H10B H 0.7449 1.0905 0.1645 0.061 Uiso 1 1 d R
H10C H 0.9052 0.9958 0.1830 0.061 Uiso 1 1 d R
C11 C 0.1451(10) 1.0042(8) 0.3993(7) 0.029(2) Uani 1 1 d .
H11A H 0.1427 1.0222 0.4626 0.035 Uiso 1 1 calc R
H11B H 0.0436 0.9672 0.3972 0.035 Uiso 1 1 calc R
C12 C 0.1629(10) 1.1392(9) 0.3132(7) 0.030(2) Uani 1 1 d .
C13 C 0.2579(11) 1.2586(9) 0.1447(7) 0.031(2) Uani 1 1 d .
H13 H 0.2747 1.3357 0.1687 0.037 Uiso 1 1 calc R
C14 C 0.3983(12) 1.2410(10) 0.0761(9) 0.044(3) Uani 1 1 d .
H14A H 0.4946 1.2261 0.1109 0.066 Uiso 1 1 d R
H14B H 0.4048 1.3244 0.0168 0.066 Uiso 1 1 d R
H14C H 0.3862 1.1613 0.0563 0.066 Uiso 1 1 d R
C15 C 0.1040(13) 1.2923(10) 0.0902(9) 0.044(3) Uani 1 1 d .
H15A H 0.0155 1.3034 0.1360 0.067 Uiso 1 1 d R
H15B H 0.0864 1.2166 0.0672 0.067 Uiso 1 1 d R
H15C H 0.1129 1.3780 0.0330 0.067 Uiso 1 1 d R
O1S O 0.4303(8) 0.4705(7) 0.4034(6) 0.0469(19) Uani 1 1 d .
N1S N 0.6489(9) 0.4497(7) 0.3026(6) 0.0342(19) Uani 1 1 d .
C1S C 0.5622(10) 0.5007(9) 0.3666(8) 0.032(2) Uani 1 1 d .
H1S H 0.6087 0.5672 0.3850 0.039 Uiso 1 1 calc R
C2S C 0.5827(14) 0.3505(12) 0.2693(10) 0.055(3) Uani 1 1 d .
H2SA H 0.4726 0.3399 0.2950 0.082 Uiso 1 1 d R
H2SB H 0.6422 0.2611 0.2939 0.082 Uiso 1 1 d R
H2SC H 0.5889 0.3837 0.1964 0.082 Uiso 1 1 d R
C3S C 0.8058(11) 0.4915(11) 0.2642(9) 0.044(3) Uani 1 1 d .
H3SA H 0.8383 0.5521 0.2970 0.066 Uiso 1 1 d R
H3SB H 0.8065 0.5412 0.1924 0.066 Uiso 1 1 d R
H3SC H 0.8788 0.4096 0.2772 0.066 Uiso 1 1 d R

loop_
_atom_site_aniso_label
_atom_site_aniso_U_11
_atom_site_aniso_U_22
_atom_site_aniso_U_33
_atom_site_aniso_U_23
_atom_site_aniso_U_13
_atom_site_aniso_U_12
K1 0.0159(9) 0.0213(9) 0.0489(13) -0.0157(8) -0.0046(8) 0.0078(7)
Co1 0.0117(6) 0.0175(6) 0.0446(8) -0.0145(5) -0.0065(5) 0.0085(4)
O1 0.019(3) 0.018(3) 0.050(4) -0.016(3) -0.002(3) 0.006(2)
O2 0.016(3) 0.034(3) 0.057(4) -0.020(3) -0.017(3) 0.017(3)
O3 0.033(4) 0.026(3) 0.065(5) -0.029(3) -0.014(3) 0.021(3)
N1 0.011(3) 0.021(3) 0.046(5) -0.016(3) -0.010(3) 0.005(3)
N2 0.012(3) 0.018(3) 0.042(5) -0.014(3) -0.003(3) 0.010(3)
N3 0.012(3) 0.021(3) 0.052(5) -0.017(3) -0.004(3) 0.006(3)
N4 0.019(4) 0.024(3) 0.051(5) -0.022(3) -0.010(3) 0.011(3)
C1 0.021(4) 0.022(4) 0.049(6) -0.016(4) -0.008(4) 0.007(3)
C2 0.014(4) 0.015(4) 0.044(5) -0.012(4) -0.006(4) 0.008(3)
C3 0.018(4) 0.020(4) 0.047(6) -0.017(4) -0.004(4) 0.005(3)
C4 0.033(5) 0.024(4) 0.055(6) -0.017(4) -0.014(5) 0.009(4)
C5 0.047(6) 0.030(5) 0.052(7) -0.018(5) -0.011(5) 0.015(4)
C6 0.017(4) 0.034(5) 0.037(5) -0.019(4) -0.010(4) 0.007(3)
C7 0.008(4) 0.022(4) 0.051(6) -0.016(4) -0.004(4) 0.004(3)
C8 0.013(4) 0.027(4) 0.052(6) -0.014(4) -0.004(4) 0.010(3)
C9 0.019(5) 0.036(5) 0.055(6) -0.022(5) -0.002(4) 0.015(4)
C10 0.018(5) 0.041(5) 0.064(7) -0.021(5) -0.003(5) 0.004(4)
C11 0.015(4) 0.026(4) 0.050(6) -0.018(4) -0.003(4) 0.007(3)
C12 0.022(5) 0.023(4) 0.050(6) -0.019(4) -0.013(4) 0.007(3)
C13 0.023(5) 0.022(4) 0.050(6) -0.014(4) -0.011(4) 0.007(3)
C14 0.033(6) 0.032(5) 0.061(7) -0.011(5) -0.005(5) 0.006(4)
C15 0.036(6) 0.034(5) 0.061(7) -0.014(5) -0.019(5) 0.018(4)
O1S 0.024(4) 0.046(4) 0.069(5) -0.019(4) -0.003(3) -0.001(3)
N1S 0.018(4) 0.027(4) 0.061(6) -0.021(4) -0.007(4) 0.009(3)
C1S 0.017(4) 0.026(4) 0.054(6) -0.014(4) -0.008(4) 0.009(3)
C2S 0.037(6) 0.048(6) 0.091(10) -0.038(6) -0.015(6) 0.006(5)
C3S 0.019(5) 0.039(5) 0.075(8) -0.025(5) -0.004(5) 0.011(4)

loop_
_atom_type_symbol
_atom_type_description
_atom_type_scat_dispersion_real
_atom_type_scat_dispersion_imag
_atom_type_scat_source
C C 0.0033 0.0016 'International Tables Vol C Tables 4.2.6.8 and 6.1.1.4'
H H 0.0000 0.0000 'International Tables Vol C Tables 4.2.6.8 and 6.1.1.4'
N N 0.0061 0.0033 'International Tables Vol C Tables 4.2.6.8 and 6.1.1.4'
O O 0.0106 0.0060 'International Tables Vol C Tables 4.2.6.8 and 6.1.1.4'
K K 0.2009 0.2494 'International Tables Vol C Tables 4.2.6.8 and 6.1.1.4'
Co Co 0.3494 0.9721 'International Tables Vol C Tables 4.2.6.8 and 6.1.1.4'

loop_
_geom_angle_atom_site_label_1
_geom_angle_atom_site_label_2
_geom_angle_atom_site_label_3
_geom_angle
_geom_angle_site_symmetry_1
_geom_angle_site_symmetry_3
O2 K1 O1S 85.2(2) 2_666 .
O2 K1 O3 92.6(2) 2_666 1_545
O1S K1 O3 107.6(3) . 1_545
O2 K1 O1 160.4(2) 2_666 .
O1S K1 O1 82.7(2) . .
O3 K1 O1 105.7(2) 1_545 .
O2 K1 O1 91.4(2) 2_666 2_566
O1S K1 O1 127.1(2) . 2_566
O3 K1 O1 125.3(2) 1_545 2_566
O1 K1 O1 83.8(2) . 2_566
N4 Co1 N2 118.8(3) . .
N4 Co1 N3 117.3(3) . .
N2 Co1 N3 121.5(3) . .
N4 Co1 N1 85.2(3) . .
N2 Co1 N1 84.9(3) . .
N3 Co1 N1 84.4(3) . .
C2 O1 K1 118.3(5) . .
C2 O1 K1 114.8(5) . 2_566
K1 O1 K1 96.2(2) . 2_566
C7 O2 K1 137.0(5) . 2_666
C12 O3 K1 129.5(6) . 1_565
C6 N1 C1 113.4(7) . .
C6 N1 C11 113.5(7) . .
C1 N1 C11 112.8(7) . .
C6 N1 Co1 106.3(5) . .
C1 N1 Co1 105.0(5) . .
C11 N1 Co1 104.8(5) . .
C2 N2 C3 117.6(7) . .
C2 N2 Co1 114.3(6) . .
C3 N2 Co1 128.0(6) . .
C7 N3 C8 117.1(7) . .
C7 N3 Co1 113.4(6) . .
C8 N3 Co1 129.5(6) . .
C12 N4 C13 115.8(7) . .
C12 N4 Co1 114.0(6) . .
C13 N4 Co1 130.1(6) . .
N1 C1 C2 112.4(7) . .
N1 C1 H1A 109.1 . .
C2 C1 H1A 109.1 . .
N1 C1 H1B 109.1 . .
C2 C1 H1B 109.1 . .
H1A C1 H1B 107.9 . .
O1 C2 N2 128.2(8) . .
O1 C2 C1 117.1(8) . .
N2 C2 C1 114.6(7) . .
N2 C3 C5 111.8(7) . .
N2 C3 C4 109.2(7) . .
C5 C3 C4 109.7(8) . .
N2 C3 H3 108.7 . .
C5 C3 H3 108.7 . .
C4 C3 H3 108.7 . .
C3 C4 H4A 109.5 . .
C3 C4 H4B 109.5 . .
H4A C4 H4B 109.5 . .
C3 C4 H4C 109.5 . .
H4A C4 H4C 109.5 . .
H4B C4 H4C 109.5 . .
C3 C5 H5A 109.5 . .
C3 C5 H5B 109.5 . .
H5A C5 H5B 109.5 . .
C3 C5 H5C 109.5 . .
H5A C5 H5C 109.5 . .
H5B C5 H5C 109.5 . .
N1 C6 C7 112.4(7) . .
N1 C6 H6A 109.1 . .
C7 C6 H6A 109.1 . .
N1 C6 H6B 109.1 . .
C7 C6 H6B 109.1 . .
H6A C6 H6B 107.9 . .
O2 C7 N3 125.8(8) . .
O2 C7 C6 116.8(8) . .
N3 C7 C6 117.2(7) . .
N3 C8 C10 110.8(7) . .
N3 C8 C9 108.0(7) . .
C10 C8 C9 112.2(9) . .
N3 C8 H8 108.6 . .
C10 C8 H8 108.6 . .
C9 C8 H8 108.6 . .
C8 C9 H9A 109.5 . .
C8 C9 H9B 109.5 . .
H9A C9 H9B 109.5 . .
C8 C9 H9C 109.5 . .
H9A C9 H9C 109.5 . .
H9B C9 H9C 109.5 . .
C8 C10 H10A 109.5 . .
C8 C10 H10B 109.4 . .
H10A C10 H10B 109.5 . .
C8 C10 H10C 109.5 . .
H10A C10 H10C 109.5 . .
H10B C10 H10C 109.5 . .
N1 C11 C12 112.8(8) . .
N1 C11 H11A 109.0 . .
C12 C11 H11A 109.0 . .
N1 C11 H11B 109.0 . .
C12 C11 H11B 109.0 . .
H11A C11 H11B 107.8 . .
O3 C12 N4 126.8(9) . .
O3 C12 C11 118.2(9) . .
N4 C12 C11 115.0(7) . .
N4 C13 C14 108.6(7) . .
N4 C13 C15 109.7(7) . .
C14 C13 C15 111.2(9) . .
N4 C13 H13 109.1 . .
C14 C13 H13 109.1 . .
C15 C13 H13 109.1 . .
C13 C14 H14A 109.5 . .
C13 C14 H14B 109.4 . .
H14A C14 H14B 109.5 . .
C13 C14 H14C 109.5 . .
H14A C14 H14C 109.5 . .
H14B C14 H14C 109.5 . .
C13 C15 H15A 109.5 . .
C13 C15 H15B 109.5 . .
H15A C15 H15B 109.5 . .
C13 C15 H15C 109.5 . .
H15A C15 H15C 109.5 . .
H15B C15 H15C 109.5 . .
C1S O1S K1 165.5(7) . .
C1S N1S C3S 122.3(8) . .
C1S N1S C2S 119.3(8) . .
C3S N1S C2S 118.4(9) . .
O1S C1S N1S 126.8(9) . .
O1S C1S H1S 116.6 . .
N1S C1S H1S 116.6 . .
N1S C2S H2SA 109.5 . .
N1S C2S H2SB 109.5 . .
H2SA C2S H2SB 109.5 . .
N1S C2S H2SC 109.4 . .
H2SA C2S H2SC 109.5 . .
H2SB C2S H2SC 109.5 . .
N1S C3S H3SA 109.5 . .
N1S C3S H3SB 109.4 . .
H3SA C3S H3SB 109.5 . .
N1S C3S H3SC 109.5 . .
H3SA C3S H3SC 109.5 . .
H3SB C3S H3SC 109.5 . .

loop_
_geom_bond_atom_site_label_1
_geom_bond_atom_site_label_2
_geom_bond_distance
_geom_bond_site_symmetry_2
K1 O2 2.600(6) 2_666
K1 O1S 2.621(7) .
K1 O3 2.671(7) 1_545
K1 O1 2.717(6) .
K1 O1 2.826(7) 2_566
Co1 N4 1.972(7) .
Co1 N2 1.989(7) .
Co1 N3 1.991(7) .
Co1 N1 2.052(8) .
O1 C2 1.259(10) .
O1 K1 2.826(7) 2_566
O2 C7 1.274(10) .
O2 K1 2.600(6) 2_666
O3 C12 1.253(10) .
O3 K1 2.671(7) 1_565
N1 C6 1.469(10) .
N1 C1 1.475(10) .
N1 C11 1.485(10) .
N2 C2 1.318(11) .
N2 C3 1.468(11) .
N3 C7 1.316(12) .
N3 C8 1.473(11) .
N4 C12 1.343(13) .
N4 C13 1.491(12) .
C1 C2 1.539(12) .
C1 H1A 0.9900 .
C1 H1B 0.9900 .
C3 C5 1.520(12) .
C3 C4 1.520(13) .
C3 H3 1.0000 .
C4 H4A 0.9800 .
C4 H4B 0.9800 .
C4 H4C 0.9800 .
C5 H5A 0.9800 .
C5 H5B 0.9800 .
C5 H5C 0.9800 .
C6 C7 1.504(12) .
C6 H6A 0.9900 .
C6 H6B 0.9900 .
C8 C10 1.525(13) .
C8 C9 1.531(14) .
C8 H8 1.0000 .
C9 H9A 0.9800 .
C9 H9B 0.9800 .
C9 H9C 0.9800 .
C10 H10A 0.9800 .
C10 H10B 0.9800 .
C10 H10C 0.9800 .
C11 C12 1.517(13) .
C11 H11A 0.9900 .
C11 H11B 0.9900 .
C13 C14 1.517(14) .
C13 C15 1.551(13) .
C13 H13 1.0000 .
C14 H14A 0.9800 .
C14 H14B 0.9800 .
C14 H14C 0.9800 .
C15 H15A 0.9800 .
C15 H15B 0.9800 .
C15 H15C 0.9800 .
O1S C1S 1.219(12) .
N1S C1S 1.344(12) .
N1S C3S 1.446(13) .
N1S C2S 1.453(13) .
C1S H1S 0.9500 .
C2S H2SA 0.9800 .
C2S H2SB 0.9800 .
C2S H2SC 0.9800 .
C3S H3SA 0.9800 .
C3S H3SB 0.9800 .
C3S H3SC 0.9800 .

loop_
_geom_torsion_atom_site_label_1
_geom_torsion_atom_site_label_2
_geom_torsion_atom_site_label_3
_geom_torsion_atom_site_label_4
_geom_torsion
_geom_torsion_site_symmetry_1
_geom_torsion_site_symmetry_4
O2 K1 O1 C2 45.9(10) 2_666 .
O1S K1 O1 C2 -6.2(6) . .
O3 K1 O1 C2 -112.4(6) 1_545 .
O1 K1 O1 C2 122.6(7) 2_566 .
O2 K1 O1 K1 -76.7(7) 2_666 2_566
O1S K1 O1 K1 -128.7(2) . 2_566
O3 K1 O1 K1 125.0(2) 1_545 2_566
O1 K1 O1 K1 0.0 2_566 2_566
N4 Co1 N1 C6 -98.7(5) . .
N2 Co1 N1 C6 141.9(5) . .
N3 Co1 N1 C6 19.4(5) . .
N4 Co1 N1 C1 140.8(5) . .
N2 Co1 N1 C1 21.4(5) . .
N3 Co1 N1 C1 -101.1(5) . .
N4 Co1 N1 C11 21.8(5) . .
N2 Co1 N1 C11 -97.7(5) . .
N3 Co1 N1 C11 139.9(5) . .
N4 Co1 N2 C2 -89.0(6) . .
N3 Co1 N2 C2 73.0(6) . .
N1 Co1 N2 C2 -7.2(5) . .
N4 Co1 N2 C3 86.2(7) . .
N3 Co1 N2 C3 -111.8(6) . .
N1 Co1 N2 C3 167.9(6) . .
N4 Co1 N3 C7 73.0(6) . .
N2 Co1 N3 C7 -89.3(6) . .
N1 Co1 N3 C7 -8.7(6) . .
N4 Co1 N3 C8 -106.4(7) . .
N2 Co1 N3 C8 91.3(7) . .
N1 Co1 N3 C8 171.9(7) . .
N2 Co1 N4 C12 72.2(7) . .
N3 Co1 N4 C12 -90.6(6) . .
N1 Co1 N4 C12 -9.4(6) . .
N2 Co1 N4 C13 -112.1(7) . .
N3 Co1 N4 C13 85.2(8) . .
N1 Co1 N4 C13 166.3(7) . .
C6 N1 C1 C2 -147.0(7) . .
C11 N1 C1 C2 82.2(9) . .
Co1 N1 C1 C2 -31.3(8) . .
K1 O1 C2 N2 102.2(8) . .
K1 O1 C2 N2 -145.2(7) 2_566 .
K1 O1 C2 C1 -74.5(8) . .
K1 O1 C2 C1 38.1(8) 2_566 .
C3 N2 C2 O1 -1.7(12) . .
Co1 N2 C2 O1 174.0(6) . .
C3 N2 C2 C1 175.1(6) . .
Co1 N2 C2 C1 -9.2(8) . .
N1 C1 C2 O1 -154.3(7) . .
N1 C1 C2 N2 28.6(10) . .
C2 N2 C3 C5 -76.0(10) . .
Co1 N2 C3 C5 109.0(8) . .
C2 N2 C3 C4 162.5(7) . .
Co1 N2 C3 C4 -12.5(9) . .
C1 N1 C6 C7 88.3(9) . .
C11 N1 C6 C7 -141.2(8) . .
Co1 N1 C6 C7 -26.5(8) . .
K1 O2 C7 N3 -91.5(11) 2_666 .
K1 O2 C7 C6 93.1(10) 2_666 .
C8 N3 C7 O2 -0.6(12) . .
Co1 N3 C7 O2 179.9(7) . .
C8 N3 C7 C6 174.7(7) . .
Co1 N3 C7 C6 -4.8(9) . .
N1 C6 C7 O2 -162.1(7) . .
N1 C6 C7 N3 22.2(11) . .
C7 N3 C8 C10 -76.5(10) . .
Co1 N3 C8 C10 102.9(8) . .
C7 N3 C8 C9 160.3(7) . .
Co1 N3 C8 C9 -20.3(10) . .
C6 N1 C11 C12 85.2(9) . .
C1 N1 C11 C12 -144.1(8) . .
Co1 N1 C11 C12 -30.4(8) . .
K1 O3 C12 N4 -119.4(9) 1_565 .
K1 O3 C12 C11 60.4(11) 1_565 .
C13 N4 C12 O3 -2.7(12) . .
Co1 N4 C12 O3 173.7(7) . .
C13 N4 C12 C11 177.4(7) . .
Co1 N4 C12 C11 -6.2(9) . .
N1 C11 C12 O3 -154.0(8) . .
N1 C11 C12 N4 25.9(10) . .
C12 N4 C13 C14 159.1(8) . .
Co1 N4 C13 C14 -16.5(10) . .
C12 N4 C13 C15 -79.3(10) . .
Co1 N4 C13 C15 105.1(8) . .
O2 K1 O1S C1S 74(3) 2_666 .
O3 K1 O1S C1S -17(3) 1_545 .
O1 K1 O1S C1S -121(3) . .
O1 K1 O1S C1S 162(3) 2_566 .
K1 O1S C1S N1S 0(3) . .
C3S N1S C1S O1S -179.2(9) . .
C2S N1S C1S O1S 1.8(15) . .
